data_8102102
loop_
_publ_author_name
'An, Z.'
'Cui, R.-H.'
'Wang, R.-S.'

_publ_section_title
;
Crystal structure of poly(bis(1-ethyl-6-fluoro-1,4-dihydro-4-oxo-7-
(1-piperazinyl)-1,8-naphtyridine-3-carboxylato)-zinc(II)) dihydrate, 
Zn(C~15~H~16~FN~4~O~3~)~2~ &#x00B7; 2H~2~O
;
_journal_issue 2
_journal_name_full 'Zeitschrift f\"ur Kristallographie - New Crystal Structures'
_journal_page_first 135
_journal_page_last 136
_journal_volume 222
_journal_year 2007
_chemical_formula_moiety 'C30 H32 F2 N8 O6 Zn, 2(H2 O)'
_chemical_formula_structural 'Zn(C15H16FN4O3)2 &#x00B7; 2H2O'
_chemical_formula_sum 'C30 H32 F2 N8 O8 Zn'
_chemical_formula_weight 736.01
_chemical_name_systematic
; 
poly(bis(1-ethyl-6-fluoro-1,4-dihydro-4-oxo-7-
(1-piperazinyl)-1,8-naphtyridine-3-carboxylato)zinc(II))
;
_space_group_IT_number 14
_symmetry_cell_setting monoclinic
_symmetry_space_group_name_Hall '-P 2ybc'
_symmetry_space_group_name_H-M 'P 1 21/c 1'
_atom_sites_solution_hydrogens geom
_atom_sites_solution_primary direct
_atom_sites_solution_secondary difmap
_audit_creation_method SHELXL-97
_cell_angle_alpha 90.000(5)
_cell_angle_beta 100.379(5)
_cell_angle_gamma 90.000(5)
_cell_formula_units_Z 2
_cell_length_a 5.939(5)
_cell_length_b 21.462(5)
_cell_length_c 13.195(5)
_cell_measurement_reflns_used 7899
_cell_measurement_temperature 295(2)
_cell_measurement_theta_max 25.09
_cell_measurement_theta_min 1.84
_cell_volume 1654.4(16)
_computing_cell_refinement 'SAINT (Bruker, 1998)'
_computing_data_collection 'SMART (Bruker, 1998)'
_computing_data_reduction SAINT
_computing_molecular_graphics 'SHELXTL (Bruker, 1998)'
_computing_publication_material SHELXTL
_computing_structure_refinement 'SHELXL-97 (Sheldrick, 1997)'
_computing_structure_solution 'SHELXS-97 (Sheldrick, 1997)'
_diffrn_ambient_temperature 295(2)
_diffrn_measured_fraction_theta_full 0.998
_diffrn_measured_fraction_theta_max 0.998
_diffrn_measurement_device_type 'Bruker SMART CCD'
_diffrn_measurement_method omega
_diffrn_radiation_monochromator graphite
_diffrn_radiation_source 'fine-focus sealed tube'
_diffrn_radiation_type MoK\a
_diffrn_radiation_wavelength 0.71069
_diffrn_reflns_av_R_equivalents 0.0326
_diffrn_reflns_av_sigmaI/netI 0.0364
_diffrn_reflns_limit_h_max 7
_diffrn_reflns_limit_h_min -6
_diffrn_reflns_limit_k_max 25
_diffrn_reflns_limit_k_min -23
_diffrn_reflns_limit_l_max 12
_diffrn_reflns_limit_l_min -15
_diffrn_reflns_number 8267
_diffrn_reflns_theta_full 25.10
_diffrn_reflns_theta_max 25.10
_diffrn_reflns_theta_min 1.83
_exptl_absorpt_coefficient_mu 0.815
_exptl_absorpt_correction_T_max 0.8944
_exptl_absorpt_correction_T_min 0.7920
_exptl_absorpt_correction_type multi-scan
_exptl_absorpt_process_details SADABS
_exptl_crystal_colour colorless
_exptl_crystal_density_diffrn 1.478
_exptl_crystal_density_method 'not measured'
_exptl_crystal_description prism
_exptl_crystal_F_000 760
_exptl_crystal_size_max 0.30
_exptl_crystal_size_mid 0.24
_exptl_crystal_size_min 0.14
_refine_diff_density_max 0.671
_refine_diff_density_min -0.376
_refine_diff_density_rms 0.077
_refine_ls_extinction_method none
_refine_ls_goodness_of_fit_ref 1.106
_refine_ls_hydrogen_treatment mixed
_refine_ls_matrix_type full
_refine_ls_number_parameters 232
_refine_ls_number_reflns 2933
_refine_ls_number_restraints 1
_refine_ls_restrained_S_all 1.106
_refine_ls_R_factor_all 0.0550
_refine_ls_R_factor_gt 0.0428
_refine_ls_shift/su_max 0.000
_refine_ls_shift/su_mean 0.000
_refine_ls_structure_factor_coef Fsqd
_refine_ls_weighting_details 'calc w=1/[\s^2^(Fo^2^)+(0.0717P)^2^+0.8778P] where P=(Fo^2^+2Fc^2^)/3'
_refine_ls_weighting_scheme calc
_refine_ls_wR_factor_gt 0.1247
_refine_ls_wR_factor_ref 0.1332
_reflns_number_gt 2342
_reflns_number_total 2933
_reflns_threshold_expression >2sigma(I)
_cod_data_source_file 1267-1980.cff
_cod_data_source_block Zn-enox
_cod_original_sg_symbol_H-M P12(1)/c1
_cod_database_code 8102102

loop_
_symmetry_equiv_pos_as_xyz
'x, y, z'
'-x, y+1/2, -z+1/2'
'-x, -y, -z'
'x, -y-1/2, z-1/2'

loop_
_atom_site_label
_atom_site_type_symbol
_atom_site_fract_x
_atom_site_fract_y
_atom_site_fract_z
_atom_site_U_iso_or_equiv
_atom_site_adp_type
_atom_site_occupancy
_atom_site_symmetry_multiplicity
_atom_site_Wyckoff_symbol
_atom_site_calc_flag
_atom_site_refinement_flags
_atom_site_disorder_assembly
_atom_site_disorder_group
Zn1 Zn 0.0000 0.0000 0.0000 0.02565(19) Uani 1 2 a d S . .
F1 F 0.7028(4) -0.25309(10) 0.1511(2) 0.0619(7) Uani 1 4 e d . . .
O1W O -0.202(3) 0.0035(6) 0.4625(8) 0.221(7) Uani 0.563(8) 4 e d P A 1
O2W O -0.506(4) -0.0505(8) 0.4265(9) 0.221(7) Uani 0.437(8) 4 e d P A 2
O1 O -0.2163(4) 0.00200(9) 0.10564(17) 0.0289(5) Uani 1 4 e d . . .
O2 O -0.3559(5) -0.01418(13) 0.2467(2) 0.0561(8) Uani 1 4 e d . . .
O3 O 0.1554(4) -0.07728(9) 0.07895(16) 0.0317(5) Uani 1 4 e d . . .
N1 N 0.0097(5) -0.17002(12) 0.3316(2) 0.0357(7) Uani 1 4 e d . . .
N2 N 0.2788(5) -0.24618(12) 0.3150(2) 0.0326(6) Uani 1 4 e d . . .
N3 N 0.5399(5) -0.32489(12) 0.3052(2) 0.0329(6) Uani 1 4 e d . . .
N4 N 0.7437(4) -0.43997(12) 0.3958(2) 0.0277(6) Uani 1 4 e d D . .
H4 H 0.643(4) -0.4663(13) 0.368(2) 0.038(10) Uiso 1 4 e d D . .
C1 C -0.2234(5) -0.02747(15) 0.1872(2) 0.0293(7) Uani 1 4 e d . . .
C2 C -0.0685(5) -0.08300(14) 0.2142(2) 0.0290(7) Uani 1 4 e d . . .
C3 C 0.1067(5) -0.10269(13) 0.1585(2) 0.0269(7) Uani 1 4 e d . . .
C4 C 0.2312(5) -0.15796(14) 0.1985(2) 0.0278(7) Uani 1 4 e d . . .
C5 C 0.4137(6) -0.18112(15) 0.1555(3) 0.0338(7) Uani 1 4 e d . . .
H5 H 0.4628 -0.1594 0.1024 0.041 Uiso 1 4 e calc R . .
C6 C 0.5176(5) -0.23413(15) 0.1903(3) 0.0345(8) Uani 1 4 e d . . .
C7 C 0.4442(5) -0.26994(14) 0.2697(2) 0.0302(7) Uani 1 4 e d . . .
C8 C 0.1791(5) -0.19215(14) 0.2814(2) 0.0305(7) Uani 1 4 e d . . .
C9 C -0.1021(6) -0.11752(15) 0.2975(2) 0.0348(8) Uani 1 4 e d . . .
H9 H -0.2125 -0.1033 0.3338 0.042 Uiso 1 4 e calc R . .
C10 C -0.0425(7) -0.20155(18) 0.4252(3) 0.0492(10) Uani 1 4 e d . . .
H10A H -0.2013 -0.1941 0.4301 0.059 Uiso 1 4 e calc R . .
H10B H -0.0217 -0.2461 0.4191 0.059 Uiso 1 4 e calc R . .
C11 C 0.1054(10) -0.1790(3) 0.5195(4) 0.0907(18) Uani 1 4 e d . . .
H11A H 0.2629 -0.1838 0.5131 0.136 Uiso 1 4 e calc R . .
H11B H 0.0761 -0.2027 0.5775 0.136 Uiso 1 4 e calc R . .
H11C H 0.0737 -0.1358 0.5296 0.136 Uiso 1 4 e calc R . .
C12 C 0.6307(7) -0.37106(16) 0.2414(3) 0.0437(9) Uani 1 4 e d . . .
H12A H 0.6937 -0.3501 0.1876 0.052 Uiso 1 4 e calc R . .
H12B H 0.5084 -0.3983 0.2089 0.052 Uiso 1 4 e calc R . .
C13 C 0.8164(6) -0.40928(16) 0.3081(3) 0.0411(8) Uani 1 4 e d . . .
H13A H 0.8701 -0.4408 0.2655 0.049 Uiso 1 4 e calc R . .
H13B H 0.9446 -0.3821 0.3338 0.049 Uiso 1 4 e calc R . .
C14 C 0.4505(6) -0.35619(17) 0.3882(3) 0.0488(10) Uani 1 4 e d . . .
H14A H 0.3251 -0.3834 0.3590 0.059 Uiso 1 4 e calc R . .
H14B H 0.3922 -0.3254 0.4307 0.059 Uiso 1 4 e calc R . .
C15 C 0.6372(6) -0.39388(16) 0.4535(3) 0.0411(9) Uani 1 4 e d . . .
H15A H 0.7545 -0.3656 0.4874 0.049 Uiso 1 4 e calc R . .
H15B H 0.5731 -0.4152 0.5066 0.049 Uiso 1 4 e calc R . .

loop_
_atom_site_aniso_label
_atom_site_aniso_U_11
_atom_site_aniso_U_22
_atom_site_aniso_U_33
_atom_site_aniso_U_23
_atom_site_aniso_U_13
_atom_site_aniso_U_12
Zn1 0.0299(3) 0.0181(3) 0.0286(3) 0.00281(19) 0.0045(2) 0.00012(19)
F1 0.0583(14) 0.0493(13) 0.0906(18) 0.0298(12) 0.0474(13) 0.0263(11)
O1W 0.40(2) 0.195(11) 0.085(6) -0.002(5) 0.101(9) 0.116(10)
O2W 0.40(2) 0.195(11) 0.085(6) -0.002(5) 0.101(9) 0.116(10)
O1 0.0316(12) 0.0226(11) 0.0322(12) 0.0033(9) 0.0047(9) 0.0042(9)
O2 0.0700(19) 0.0557(17) 0.0511(16) 0.0215(13) 0.0335(15) 0.0363(14)
O3 0.0356(12) 0.0251(11) 0.0362(12) 0.0106(9) 0.0112(10) 0.0051(9)
N1 0.0421(16) 0.0326(15) 0.0364(15) 0.0116(12) 0.0178(13) 0.0118(13)
N2 0.0358(15) 0.0266(14) 0.0369(15) 0.0082(11) 0.0105(12) 0.0102(12)
N3 0.0383(15) 0.0248(14) 0.0376(15) 0.0102(12) 0.0122(12) 0.0118(11)
N4 0.0294(14) 0.0187(13) 0.0348(14) -0.0001(11) 0.0054(11) 0.0033(11)
C1 0.0290(16) 0.0262(16) 0.0316(17) 0.0019(14) 0.0029(13) 0.0026(13)
C2 0.0314(17) 0.0242(16) 0.0306(16) 0.0022(13) 0.0030(13) 0.0044(13)
C3 0.0282(16) 0.0191(15) 0.0325(17) 0.0010(12) 0.0034(13) -0.0003(12)
C4 0.0317(17) 0.0223(15) 0.0300(16) 0.0046(13) 0.0069(13) 0.0033(13)
C5 0.0383(19) 0.0283(17) 0.0380(18) 0.0086(14) 0.0152(15) 0.0034(14)
C6 0.0312(17) 0.0298(17) 0.0458(19) 0.0076(15) 0.0156(15) 0.0086(14)
C7 0.0293(17) 0.0264(16) 0.0334(17) 0.0028(13) 0.0017(13) 0.0031(13)
C8 0.0316(17) 0.0250(16) 0.0347(17) 0.0062(13) 0.0052(14) 0.0056(13)
C9 0.0396(18) 0.0308(18) 0.0363(18) 0.0056(14) 0.0128(15) 0.0098(14)
C10 0.056(2) 0.047(2) 0.052(2) 0.0221(18) 0.0298(19) 0.0182(19)
C11 0.092(4) 0.130(5) 0.049(3) 0.025(3) 0.009(3) -0.003(4)
C12 0.061(2) 0.0323(19) 0.0378(19) 0.0054(15) 0.0091(17) 0.0156(17)
C13 0.047(2) 0.0362(19) 0.044(2) 0.0082(16) 0.0194(16) 0.0191(16)
C14 0.049(2) 0.045(2) 0.058(2) 0.0240(18) 0.0262(19) 0.0223(18)
C15 0.056(2) 0.0325(19) 0.0377(19) 0.0096(14) 0.0158(17) 0.0202(16)

loop_
_atom_type_symbol
_atom_type_description
_atom_type_scat_dispersion_real
_atom_type_scat_dispersion_imag
_atom_type_scat_source
C C 0.0033 0.0016 'International Tables Vol C Tables 4.2.6.8 and 6.1.1.4'
H H 0.0000 0.0000 'International Tables Vol C Tables 4.2.6.8 and 6.1.1.4'
N N 0.0061 0.0033 'International Tables Vol C Tables 4.2.6.8 and 6.1.1.4'
O O 0.0106 0.0060 'International Tables Vol C Tables 4.2.6.8 and 6.1.1.4'
F F 0.0171 0.0103 'International Tables Vol C Tables 4.2.6.8 and 6.1.1.4'
Zn Zn 0.2839 1.4301 'International Tables Vol C Tables 4.2.6.8 and 6.1.1.4'

loop_
_geom_angle_atom_site_label_1
_geom_angle_atom_site_label_2
_geom_angle_atom_site_label_3
_geom_angle
_geom_angle_site_symmetry_1
_geom_angle_site_symmetry_3
_geom_angle_publ_flag
O1 Zn1 O1 180.00(10) 3 . ?
O1 Zn1 O3 87.27(8) 3 3 ?
O1 Zn1 O3 92.73(8) . 3 ?
O1 Zn1 O3 92.73(8) 3 . ?
O1 Zn1 O3 87.27(8) . . ?
O3 Zn1 O3 180.00(12) 3 . ?
O1 Zn1 N4 89.43(10) 3 2_655 ?
O1 Zn1 N4 90.57(10) . 2_655 ?
O3 Zn1 N4 92.26(9) 3 2_655 ?
O3 Zn1 N4 87.74(9) . 2_655 ?
O1 Zn1 N4 90.57(10) 3 4_455 ?
O1 Zn1 N4 89.43(10) . 4_455 ?
O3 Zn1 N4 87.74(9) 3 4_455 ?
O3 Zn1 N4 92.26(9) . 4_455 ?
N4 Zn1 N4 180.00(15) 2_655 4_455 ?
C1 O1 Zn1 133.7(2) . . ?
C3 O3 Zn1 127.79(19) . . ?
C9 N1 C8 119.0(3) . . ?
C9 N1 C10 119.7(3) . . ?
C8 N1 C10 121.3(3) . . ?
C7 N2 C8 119.9(3) . . ?
C7 N3 C14 118.2(3) . . ?
C7 N3 C12 124.4(3) . . ?
C14 N3 C12 109.9(3) . . ?
C15 N4 C13 109.0(2) . . ?
C15 N4 Zn1 112.10(19) . 2_645 ?
C13 N4 Zn1 118.4(2) . 2_645 ?
C15 N4 H4 110(2) . . ?
C13 N4 H4 104(2) . . ?
Zn1 N4 H4 103(2) 2_645 . ?
O2 C1 O1 123.4(3) . . ?
O2 C1 C2 117.5(3) . . ?
O1 C1 C2 119.2(3) . . ?
C9 C2 C3 118.3(3) . . ?
C9 C2 C1 116.5(3) . . ?
C3 C2 C1 125.2(3) . . ?
O3 C3 C2 126.3(3) . . ?
O3 C3 C4 118.6(3) . . ?
C2 C3 C4 115.1(3) . . ?
C8 C4 C5 115.3(3) . . ?
C8 C4 C3 123.1(3) . . ?
C5 C4 C3 121.7(3) . . ?
C6 C5 C4 120.4(3) . . ?
C6 C5 H5 119.8 . . ?
C4 C5 H5 119.8 . . ?
C5 C6 F1 118.6(3) . . ?
C5 C6 C7 121.8(3) . . ?
F1 C6 C7 119.5(3) . . ?
N2 C7 N3 118.2(3) . . ?
N2 C7 C6 117.8(3) . . ?
N3 C7 C6 123.9(3) . . ?
N2 C8 N1 117.0(3) . . ?
N2 C8 C4 124.5(3) . . ?
N1 C8 C4 118.5(3) . . ?
N1 C9 C2 126.0(3) . . ?
N1 C9 H9 117.0 . . ?
C2 C9 H9 117.0 . . ?
C11 C10 N1 111.8(4) . . ?
C11 C10 H10A 109.3 . . ?
N1 C10 H10A 109.3 . . ?
C11 C10 H10B 109.3 . . ?
N1 C10 H10B 109.3 . . ?
H10A C10 H10B 107.9 . . ?
C10 C11 H11A 109.5 . . ?
C10 C11 H11B 109.5 . . ?
H11A C11 H11B 109.5 . . ?
C10 C11 H11C 109.5 . . ?
H11A C11 H11C 109.5 . . ?
H11B C11 H11C 109.5 . . ?
N3 C12 C13 109.6(3) . . ?
N3 C12 H12A 109.7 . . ?
C13 C12 H12A 109.7 . . ?
N3 C12 H12B 109.7 . . ?
C13 C12 H12B 109.7 . . ?
H12A C12 H12B 108.2 . . ?
N4 C13 C12 114.4(3) . . ?
N4 C13 H13A 108.6 . . ?
C12 C13 H13A 108.6 . . ?
N4 C13 H13B 108.6 . . ?
C12 C13 H13B 108.6 . . ?
H13A C13 H13B 107.6 . . ?
N3 C14 C15 110.2(3) . . ?
N3 C14 H14A 109.6 . . ?
C15 C14 H14A 109.6 . . ?
N3 C14 H14B 109.6 . . ?
C15 C14 H14B 109.6 . . ?
H14A C14 H14B 108.1 . . ?
N4 C15 C14 114.1(3) . . ?
N4 C15 H15A 108.7 . . ?
C14 C15 H15A 108.7 . . ?
N4 C15 H15B 108.7 . . ?
C14 C15 H15B 108.7 . . ?
H15A C15 H15B 107.6 . . ?

loop_
_geom_bond_atom_site_label_1
_geom_bond_atom_site_label_2
_geom_bond_distance
_geom_bond_site_symmetry_2
_geom_bond_publ_flag
Zn1 O1 2.059(2) 3 ?
Zn1 O1 2.059(2) . ?
Zn1 O3 2.084(2) 3 ?
Zn1 O3 2.084(2) . ?
Zn1 N4 2.262(3) 2_655 ?
Zn1 N4 2.262(3) 4_455 ?
F1 C6 1.359(4) . ?
O1 C1 1.255(4) . ?
O2 C1 1.242(4) . ?
O3 C3 1.262(3) . ?
N1 C9 1.344(4) . ?
N1 C8 1.385(4) . ?
N1 C10 1.489(4) . ?
N2 C7 1.339(4) . ?
N2 C8 1.341(4) . ?
N3 C7 1.355(4) . ?
N3 C14 1.463(4) . ?
N3 C12 1.465(4) . ?
N4 C15 1.460(4) . ?
N4 C13 1.462(4) . ?
N4 Zn1 2.262(3) 2_645 ?
N4 H4 0.86(3) . ?
C1 C2 1.509(4) . ?
C2 C9 1.370(4) . ?
C2 C3 1.441(4) . ?
C3 C4 1.446(4) . ?
C4 C8 1.398(4) . ?
C4 C5 1.402(4) . ?
C5 C6 1.336(4) . ?
C5 H5 0.9300 . ?
C6 C7 1.429(5) . ?
C9 H9 0.9300 . ?
C10 C11 1.470(7) . ?
C10 H10A 0.9700 . ?
C10 H10B 0.9700 . ?
C11 H11A 0.9600 . ?
C11 H11B 0.9600 . ?
C11 H11C 0.9600 . ?
C12 C13 1.522(5) . ?
C12 H12A 0.9700 . ?
C12 H12B 0.9700 . ?
C13 H13A 0.9700 . ?
C13 H13B 0.9700 . ?
C14 C15 1.511(5) . ?
C14 H14A 0.9700 . ?
C14 H14B 0.9700 . ?
C15 H15A 0.9700 . ?
C15 H15B 0.9700 . ?

loop_
_geom_torsion_atom_site_label_1
_geom_torsion_atom_site_label_2
_geom_torsion_atom_site_label_3
_geom_torsion_atom_site_label_4
_geom_torsion
_geom_torsion_site_symmetry_1
_geom_torsion_site_symmetry_2
_geom_torsion_site_symmetry_3
_geom_torsion_site_symmetry_4
_geom_torsion_publ_flag
O3 Zn1 O1 C1 -172.9(3) 3 . . . ?
O3 Zn1 O1 C1 7.1(3) . . . . ?
N4 Zn1 O1 C1 -80.6(3) 2_655 . . . ?
N4 Zn1 O1 C1 99.4(3) 4_455 . . . ?
O1 Zn1 O3 C3 178.9(2) 3 . . . ?
O1 Zn1 O3 C3 -1.1(2) . . . . ?
N4 Zn1 O3 C3 89.6(2) 2_655 . . . ?
N4 Zn1 O3 C3 -90.4(2) 4_455 . . . ?
Zn1 O1 C1 O2 171.6(2) . . . . ?
Zn1 O1 C1 C2 -10.0(4) . . . . ?
O2 C1 C2 C9 5.8(5) . . . . ?
O1 C1 C2 C9 -172.7(3) . . . . ?
O2 C1 C2 C3 -175.4(3) . . . . ?
O1 C1 C2 C3 6.1(5) . . . . ?
Zn1 O3 C3 C2 -0.9(4) . . . . ?
Zn1 O3 C3 C4 177.4(2) . . . . ?
C9 C2 C3 O3 178.0(3) . . . . ?
C1 C2 C3 O3 -0.8(5) . . . . ?
C9 C2 C3 C4 -0.3(4) . . . . ?
C1 C2 C3 C4 -179.2(3) . . . . ?
O3 C3 C4 C8 -175.1(3) . . . . ?
C2 C3 C4 C8 3.3(4) . . . . ?
O3 C3 C4 C5 4.6(5) . . . . ?
C2 C3 C4 C5 -177.0(3) . . . . ?
C8 C4 C5 C6 3.4(5) . . . . ?
C3 C4 C5 C6 -176.4(3) . . . . ?
C4 C5 C6 F1 -176.0(3) . . . . ?
C4 C5 C6 C7 1.7(5) . . . . ?
C8 N2 C7 N3 -179.5(3) . . . . ?
C8 N2 C7 C6 3.7(5) . . . . ?
C14 N3 C7 N2 2.4(5) . . . . ?
C12 N3 C7 N2 148.9(3) . . . . ?
C14 N3 C7 C6 179.0(3) . . . . ?
C12 N3 C7 C6 -34.5(5) . . . . ?
C5 C6 C7 N2 -5.5(5) . . . . ?
F1 C6 C7 N2 172.2(3) . . . . ?
C5 C6 C7 N3 177.9(3) . . . . ?
F1 C6 C7 N3 -4.3(5) . . . . ?
C7 N2 C8 N1 -179.8(3) . . . . ?
C7 N2 C8 C4 1.7(5) . . . . ?
C9 N1 C8 N2 -177.0(3) . . . . ?
C10 N1 C8 N2 6.0(5) . . . . ?
C9 N1 C8 C4 1.6(5) . . . . ?
C10 N1 C8 C4 -175.4(3) . . . . ?
C5 C4 C8 N2 -5.3(5) . . . . ?
C3 C4 C8 N2 174.4(3) . . . . ?
C5 C4 C8 N1 176.3(3) . . . . ?
C3 C4 C8 N1 -4.0(5) . . . . ?
C8 N1 C9 C2 1.5(5) . . . . ?
C10 N1 C9 C2 178.5(3) . . . . ?
C3 C2 C9 N1 -2.1(5) . . . . ?
C1 C2 C9 N1 176.9(3) . . . . ?
C9 N1 C10 C11 -90.6(4) . . . . ?
C8 N1 C10 C11 86.5(4) . . . . ?
C7 N3 C12 C13 153.3(3) . . . . ?
C14 N3 C12 C13 -57.8(4) . . . . ?
C15 N4 C13 C12 -51.6(4) . . . . ?
Zn1 N4 C13 C12 178.8(2) 2_645 . . . ?
N3 C12 C13 N4 55.9(4) . . . . ?
C7 N3 C14 C15 -150.4(3) . . . . ?
C12 N3 C14 C15 58.6(4) . . . . ?
C13 N4 C15 C14 51.8(4) . . . . ?
Zn1 N4 C15 C14 -175.2(2) 2_645 . . . ?
N3 C14 C15 N4 -56.8(4) . . . . ?
